data_4083331
loop_
_publ_author_name
'Fu, Ross'
'Bercaw, John E.'
'Labinger, Jay A.'

_publ_section_title
;
 Intra- and Intermolecular C--H Activation by
 Bis(phenolate)pyridineiridium(III) Complexes
;
_journal_issue 24
_journal_name_full Organometallics
_journal_page_first 6751
_journal_paper_doi 10.1021/om201069k
_journal_volume 30
_journal_year 2011
_chemical_formula_moiety 'C46 H63 F3 Ir N O5 S, 1.5(C6 H6)'
_chemical_formula_sum 'C55 H72 F3 Ir N O5 S'
_chemical_formula_weight 1108.40
_chemical_name_systematic
;

 ?

;
_space_group_IT_number 2
_symmetry_cell_setting triclinic
_symmetry_space_group_name_Hall '-P 1'
_symmetry_space_group_name_H-M 'P -1'
_atom_sites_solution_hydrogens difmap
_atom_sites_solution_primary direct
_atom_sites_solution_secondary difmap
_audit_creation_method SHELXL-97
_cell_angle_alpha 86.059(2)
_cell_angle_beta 72.263(2)
_cell_angle_gamma 87.034(2)
_cell_formula_units_Z 2
_cell_length_a 11.7099(4)
_cell_length_b 13.1880(5)
_cell_length_c 17.2153(6)
_cell_measurement_reflns_used 9097
_cell_measurement_temperature 100(2)
_cell_measurement_theta_max 41.14
_cell_measurement_theta_min 2.35
_cell_volume 2524.87(16)
_computing_cell_refinement 'Bruker SAINT-Plus v7.66A'
_computing_data_collection 'Bruker APEX2 v2009.7-0'
_computing_data_reduction 'Bruker SAINT-Plus v7.66A'
_computing_molecular_graphics 'Bruker XP v5.1'
_computing_publication_material 'Bruker XCIF 2008'
_computing_structure_refinement 'SHELXL-97 (Sheldrick, 2008)'
_computing_structure_solution 'SHELXS-97 (Sheldrick, 2008)'
_diffrn_ambient_temperature 100(2)
_diffrn_measured_fraction_theta_full 0.986
_diffrn_measured_fraction_theta_max 0.986
_diffrn_measurement_device_type 'Bruker KAPPA APEX II'
_diffrn_measurement_method '\w scans; 26 settings'
_diffrn_radiation_monochromator graphite
_diffrn_radiation_source 'fine-focus sealed tube'
_diffrn_radiation_type MoK\a
_diffrn_radiation_wavelength 0.71073
_diffrn_reflns_av_R_equivalents 0.0413
_diffrn_reflns_av_sigmaI/netI 0.0302
_diffrn_reflns_limit_h_max 22
_diffrn_reflns_limit_h_min -22
_diffrn_reflns_limit_k_max 25
_diffrn_reflns_limit_k_min -24
_diffrn_reflns_limit_l_max 33
_diffrn_reflns_limit_l_min -33
_diffrn_reflns_number 244809
_diffrn_reflns_theta_full 43.59
_diffrn_reflns_theta_max 43.59
_diffrn_reflns_theta_min 1.55
_exptl_absorpt_coefficient_mu 2.744
_exptl_absorpt_correction_T_max 0.7486
_exptl_absorpt_correction_T_min 0.6139
_exptl_absorpt_correction_type multi-scan
_exptl_absorpt_process_details 'SADABS v2008/1, Bruker-AXS, Madison, WI'
_exptl_crystal_colour Lozenge
_exptl_crystal_density_diffrn 1.458
_exptl_crystal_density_meas 0
_exptl_crystal_density_method 'not measured'
_exptl_crystal_description Blade
_exptl_crystal_F_000 1138
_exptl_crystal_size_max 0.24
_exptl_crystal_size_mid 0.09
_exptl_crystal_size_min 0.09
_refine_diff_density_max 2.541
_refine_diff_density_min -1.556
_refine_diff_density_rms 0.110
_refine_ls_extinction_method none
_refine_ls_goodness_of_fit_ref 1.536
_refine_ls_hydrogen_treatment Unrestrained
_refine_ls_matrix_type 'Full matrix'
_refine_ls_number_parameters 883
_refine_ls_number_reflns 38090
_refine_ls_number_restraints 0
_refine_ls_restrained_S_all 1.536
_refine_ls_R_factor_all 0.0283
_refine_ls_R_factor_gt 0.0221
_refine_ls_shift/su_max 0.015
_refine_ls_shift/su_mean 0.000
_refine_ls_structure_factor_coef Fsqd
_refine_ls_weighting_details w=1/s^2^(Fo^2^)
_refine_ls_weighting_scheme sigma
_refine_ls_wR_factor_gt 0.0381
_refine_ls_wR_factor_ref 0.0385
_reflns_number_gt 34153
_reflns_number_total 38090
_reflns_threshold_expression >2sigma(I)
_cod_data_source_file 07-Ir(cod)OTf-ruf23.cif
_cod_data_source_block ruf23
_cod_depositor_comments
;
The following automatic conversions were performed:

'_symmetry_cell_setting' value 'Triclinic' changed to 'triclinic'
according to
/usr/data/users/saulius/automatic-downloads/retrospective/ACS/lib/dictionaries/cif_core.dic
dictionary named 'cif_core.dic' version 2.4.2 from
2011-04-26.

'_refine_ls_weighting_scheme' value 'Sigma' changed to
'sigma' according to
/usr/data/users/saulius/automatic-downloads/retrospective/ACS/lib/dictionaries/cif_core.dic
dictionary named 'cif_core.dic' version 2.4.2 from 2011-04-26.

Automatic conversion script
Id: cif_fix_values 2281 2013-09-26 08:29:07Z andrius 

The following automatic conversions were performed:

'_atom_sites_solution_primary' value 'Direct methods' was changed to
'direct'.

'_atom_sites_solution_secondary' value 'Difference Fourier map' was
changed to 'difmap'.

'_atom_sites_solution_hydrogens' value 'Difference Fourier map' was
changed to 'difmap'.

Automatic conversion script
Id: cif_fix_values 6452 2018-10-05 10:23:21Z andrius 
;
_cod_original_sg_symbol_H-M P-1
_cod_database_code 4083331

loop_
_symmetry_equiv_pos_as_xyz
'x, y, z'
'-x, -y, -z'

loop_
_atom_site_label
_atom_site_type_symbol
_atom_site_fract_x
_atom_site_fract_y
_atom_site_fract_z
_atom_site_U_iso_or_equiv
_atom_site_adp_type
_atom_site_occupancy
_atom_site_symmetry_multiplicity
_atom_site_calc_flag
Ir1 Ir 0.817183(2) 0.522876(2) 0.837549(2) 0.00720(1) Uani 1 1 d
S1 S 0.616122(17) 0.472542(15) 0.745426(13) 0.01028(3) Uani 1 1 d
F1 F 0.54672(7) 0.63976(6) 0.67941(6) 0.0448(2) Uani 1 1 d
F2 F 0.45946(6) 0.61624(6) 0.80859(6) 0.0445(2) Uani 1 1 d
F3 F 0.41094(5) 0.52854(5) 0.72349(5) 0.02905(15) Uani 1 1 d
O1 O 0.85256(5) 0.38259(4) 0.79046(4) 0.01022(10) Uani 1 1 d
O2 O 0.76717(5) 0.67563(4) 0.85456(4) 0.01022(10) Uani 1 1 d
O3 O 0.70900(5) 0.53638(4) 0.75797(4) 0.01162(10) Uani 1 1 d
O4 O 0.55654(6) 0.40907(5) 0.81532(4) 0.01899(13) Uani 1 1 d
O5 O 0.65053(6) 0.42966(6) 0.66782(5) 0.02139(14) Uani 1 1 d
N1 N 0.96102(5) 0.56732(5) 0.73855(4) 0.00828(10) Uani 1 1 d
C1 C 0.96298(7) 0.33984(6) 0.76619(5) 0.00965(12) Uani 1 1 d
C2 C 0.97731(7) 0.23213(6) 0.76429(5) 0.01153(13) Uani 1 1 d
C3 C 1.09186(7) 0.18942(6) 0.75495(6) 0.01329(14) Uani 1 1 d
C4 C 1.19366(7) 0.24667(6) 0.74515(5) 0.01195(13) Uani 1 1 d
C5 C 1.17950(7) 0.35098(6) 0.73544(5) 0.01124(13) Uani 1 1 d
C6 C 1.06688(7) 0.39859(6) 0.74121(5) 0.00973(12) Uani 1 1 d
C7 C 1.06241(6) 0.50677(6) 0.71318(5) 0.00902(12) Uani 1 1 d
C8 C 1.16365(7) 0.54349(6) 0.65306(5) 0.01036(12) Uani 1 1 d
C9 C 1.16708(7) 0.64185(6) 0.61888(5) 0.00972(12) Uani 1 1 d
C10 C 1.06055(7) 0.69954(6) 0.64372(5) 0.01030(12) Uani 1 1 d
C11 C 0.95739(7) 0.66054(6) 0.69943(5) 0.00893(12) Uani 1 1 d
C12 C 0.84580(6) 0.72363(6) 0.71230(5) 0.00934(12) Uani 1 1 d
C13 C 0.83103(7) 0.77807(6) 0.64304(5) 0.01116(13) Uani 1 1 d
C14 C 0.73804(7) 0.84957(6) 0.64849(5) 0.01184(13) Uani 1 1 d
C15 C 0.66489(7) 0.86937(6) 0.72684(5) 0.01199(13) Uani 1 1 d
C16 C 0.67396(7) 0.81669(6) 0.79801(5) 0.01007(12) Uani 1 1 d
C17 C 0.76166(6) 0.73511(6) 0.78926(5) 0.00923(12) Uani 1 1 d
C18 C 0.87156(7) 0.16401(6) 0.77004(6) 0.01362(14) Uani 1 1 d
C19 C 0.81605(10) 0.19917(8) 0.70218(7) 0.02036(18) Uani 1 1 d
C20 C 0.77546(9) 0.16944(8) 0.85331(7) 0.01958(17) Uani 1 1 d
C21 C 0.91224(9) 0.05226(7) 0.75794(8) 0.02202(19) Uani 1 1 d
C22 C 1.31501(7) 0.19749(6) 0.74621(6) 0.01405(14) Uani 1 1 d
C23 C 1.33514(11) 0.21741(11) 0.82768(7) 0.0293(2) Uani 1 1 d
C24 C 1.41830(8) 0.24381(8) 0.67689(7) 0.02120(19) Uani 1 1 d
C25 C 1.31976(9) 0.08296(7) 0.73665(8) 0.0248(2) Uani 1 1 d
C26 C 1.27857(7) 0.68633(6) 0.55662(5) 0.01142(13) Uani 1 1 d
C27 C 1.37760(8) 0.60497(7) 0.52616(6) 0.01815(17) Uani 1 1 d
C28 C 1.32558(8) 0.76812(8) 0.59740(7) 0.01835(17) Uani 1 1 d
C29 C 1.24500(8) 0.73537(7) 0.48260(6) 0.01572(15) Uani 1 1 d
C30 C 0.72304(8) 0.90345(7) 0.57024(6) 0.01566(15) Uani 1 1 d
C31 C 0.61639(10) 0.97994(9) 0.58826(7) 0.0257(2) Uani 1 1 d
C32 C 0.83697(10) 0.96106(9) 0.52475(8) 0.0268(2) Uani 1 1 d
C33 C 0.70196(11) 0.82451(9) 0.51544(7) 0.0266(2) Uani 1 1 d
C34 C 0.59496(7) 0.84920(6) 0.88196(5) 0.01177(13) Uani 1 1 d
C35 C 0.67393(8) 0.86651(7) 0.93654(6) 0.01528(15) Uani 1 1 d
C36 C 0.52441(8) 0.94938(7) 0.87599(6) 0.01611(15) Uani 1 1 d
C37 C 0.50169(8) 0.76901(7) 0.92276(6) 0.01496(15) Uani 1 1 d
C38 C 0.50330(9) 0.57042(8) 0.73870(7) 0.0222(2) Uani 1 1 d
C39 C 0.89405(7) 0.56844(6) 0.92932(5) 0.01123(13) Uani 1 1 d
C40 C 0.94076(7) 0.47153(6) 0.90621(5) 0.01098(13) Uani 1 1 d
C41 C 0.90172(7) 0.37356(6) 0.95524(5) 0.01278(14) Uani 1 1 d
C42 C 0.76490(7) 0.36787(7) 0.99177(6) 0.01428(14) Uani 1 1 d
C43 C 0.69708(7) 0.42225(6) 0.93818(5) 0.01189(13) Uani 1 1 d
C44 C 0.65342(7) 0.52117(6) 0.94874(5) 0.01175(13) Uani 1 1 d
C45 C 0.67099(7) 0.58577(7) 1.01245(5) 0.01376(14) Uani 1 1 d
C46 C 0.80299(8) 0.59055(7) 1.01067(6) 0.01497(14) Uani 1 1 d
C51 C 0.21696(9) 0.83600(9) 0.84613(7) 0.0247(2) Uani 1 1 d
C52 C 0.12343(10) 0.80762(9) 0.81905(7) 0.0254(2) Uani 1 1 d
C53 C 0.00548(9) 0.82038(8) 0.86770(7) 0.02218(19) Uani 1 1 d
C54 C -0.01877(9) 0.85990(8) 0.94333(7) 0.02291(19) Uani 1 1 d
C55 C 0.07479(9) 0.88767(8) 0.97065(7) 0.02224(19) Uani 1 1 d
C56 C 0.19224(9) 0.87660(8) 0.92149(7) 0.02175(19) Uani 1 1 d
C61 C 1.04368(9) 0.41467(8) 0.53496(6) 0.01924(17) Uani 1 1 d
C62 C 0.93244(8) 0.45819(8) 0.57521(6) 0.01834(16) Uani 1 1 d
C63 C 0.88872(8) 0.54343(8) 0.54028(6) 0.01895(17) Uani 1 1 d
H3 H 1.1025(10) 0.1189(9) 0.7559(8) 0.012(3) Uiso 1 1 d
H5 H 1.2471(9) 0.3933(8) 0.7258(7) 0.006(2) Uiso 1 1 d
H8 H 1.2291(9) 0.4973(8) 0.6328(7) 0.009(3) Uiso 1 1 d
H10 H 1.0528(10) 0.7680(9) 0.6236(8) 0.013(3) Uiso 1 1 d
H13 H 0.8864(9) 0.7646(8) 0.5899(8) 0.010(3) Uiso 1 1 d
H15 H 0.6038(10) 0.9218(9) 0.7323(8) 0.016(3) Uiso 1 1 d
H19A H 0.7508(12) 0.1564(11) 0.7034(9) 0.032(4) Uiso 1 1 d
H19B H 0.8728(12) 0.1938(11) 0.6495(10) 0.029(4) Uiso 1 1 d
H19C H 0.7855(11) 0.2654(11) 0.7068(9) 0.024(3) Uiso 1 1 d
H20A H 0.7116(12) 0.1234(11) 0.8563(9) 0.029(4) Uiso 1 1 d
H20B H 0.7420(11) 0.2366(10) 0.8598(9) 0.025(3) Uiso 1 1 d
H20C H 0.8088(12) 0.1513(11) 0.8967(9) 0.030(4) Uiso 1 1 d
H21A H 0.9424(11) 0.0229(10) 0.8026(9) 0.025(3) Uiso 1 1 d
H21B H 0.9720(12) 0.0452(10) 0.7055(9) 0.028(3) Uiso 1 1 d
H21C H 0.8433(12) 0.0110(10) 0.7597(9) 0.027(3) Uiso 1 1 d
H23A H 1.2748(12) 0.1822(11) 0.8685(9) 0.027(3) Uiso 1 1 d
H23B H 1.3353(12) 0.2940(12) 0.8349(10) 0.035(4) Uiso 1 1 d
H23C H 1.4123(13) 0.1853(12) 0.8317(10) 0.039(4) Uiso 1 1 d
H24A H 1.4915(12) 0.2113(11) 0.6800(9) 0.030(4) Uiso 1 1 d
H24B H 1.4246(11) 0.3151(11) 0.6831(9) 0.025(3) Uiso 1 1 d
H24C H 1.4078(13) 0.2332(12) 0.6221(10) 0.038(4) Uiso 1 1 d
H25A H 1.4007(12) 0.0538(11) 0.7357(9) 0.030(4) Uiso 1 1 d
H25B H 1.3047(12) 0.0671(11) 0.6884(10) 0.030(4) Uiso 1 1 d
H25C H 1.2618(12) 0.0473(11) 0.7814(10) 0.032(4) Uiso 1 1 d
H27A H 1.4052(10) 0.5738(9) 0.5721(8) 0.016(3) Uiso 1 1 d
H27B H 1.4464(11) 0.6365(9) 0.4854(8) 0.019(3) Uiso 1 1 d
H27C H 1.3545(11) 0.5533(10) 0.4998(9) 0.023(3) Uiso 1 1 d
H28A H 1.2643(11) 0.8211(10) 0.6166(8) 0.021(3) Uiso 1 1 d
H28B H 1.3958(11) 0.7996(10) 0.5576(9) 0.026(3) Uiso 1 1 d
H28C H 1.3469(11) 0.7396(10) 0.6441(9) 0.024(3) Uiso 1 1 d
H29A H 1.2152(11) 0.6864(10) 0.4580(9) 0.026(3) Uiso 1 1 d
H29B H 1.3169(11) 0.7612(9) 0.4429(8) 0.020(3) Uiso 1 1 d
H29C H 1.1852(11) 0.7923(10) 0.5009(9) 0.024(3) Uiso 1 1 d
H31A H 0.5439(12) 0.9473(11) 0.6160(9) 0.028(3) Uiso 1 1 d
H31B H 0.6088(13) 1.0126(12) 0.5373(10) 0.040(4) Uiso 1 1 d
H31C H 0.6251(11) 1.0326(11) 0.6228(9) 0.028(4) Uiso 1 1 d
H32A H 0.8475(13) 1.0141(12) 0.5592(11) 0.042(4) Uiso 1 1 d
H32B H 0.8298(13) 0.9942(12) 0.4753(11) 0.041(4) Uiso 1 1 d
H32C H 0.9085(13) 0.9168(11) 0.5087(10) 0.034(4) Uiso 1 1 d
H33A H 0.7671(13) 0.7757(12) 0.4997(10) 0.035(4) Uiso 1 1 d
H33B H 0.6891(13) 0.8558(12) 0.4666(11) 0.041(4) Uiso 1 1 d
H33C H 0.6310(13) 0.7861(11) 0.5433(10) 0.035(4) Uiso 1 1 d
H35A H 0.7231(10) 0.8054(9) 0.9433(8) 0.016(3) Uiso 1 1 d
H35B H 0.6243(11) 0.8841(10) 0.9900(9) 0.025(3) Uiso 1 1 d
H35C H 0.7272(11) 0.9222(10) 0.9123(9) 0.023(3) Uiso 1 1 d
H36A H 0.5773(11) 1.0058(10) 0.8498(9) 0.023(3) Uiso 1 1 d
H36B H 0.4794(11) 0.9674(10) 0.9316(9) 0.026(3) Uiso 1 1 d
H36C H 0.4670(10) 0.9425(9) 0.8459(8) 0.018(3) Uiso 1 1 d
H37A H 0.4434(11) 0.7688(9) 0.8926(8) 0.019(3) Uiso 1 1 d
H37B H 0.4588(11) 0.7851(10) 0.9799(9) 0.022(3) Uiso 1 1 d
H37C H 0.5379(10) 0.7028(9) 0.9228(8) 0.014(3) Uiso 1 1 d
H39 H 0.9428(9) 0.6245(8) 0.9029(7) 0.007(2) Uiso 1 1 d
H40 H 1.0209(9) 0.4701(8) 0.8670(7) 0.005(2) Uiso 1 1 d
H41A H 0.9373(9) 0.3667(8) 0.9987(7) 0.011(3) Uiso 1 1 d
H41B H 0.9320(10) 0.3191(9) 0.9210(8) 0.011(3) Uiso 1 1 d
H42A H 0.7415(10) 0.2971(9) 1.0009(8) 0.013(3) Uiso 1 1 d
H42B H 0.7375(10) 0.3955(9) 1.0457(8) 0.014(3) Uiso 1 1 d
H43 H 0.6655(9) 0.3822(9) 0.9078(7) 0.010(3) Uiso 1 1 d
H44 H 0.5902(10) 0.5417(9) 0.9251(8) 0.014(3) Uiso 1 1 d
H45A H 0.6219(11) 0.5607(10) 1.0648(9) 0.021(3) Uiso 1 1 d
H45B H 0.6423(10) 0.6502(9) 1.0064(7) 0.011(3) Uiso 1 1 d
H46A H 0.8157(10) 0.6566(10) 1.0237(8) 0.018(3) Uiso 1 1 d
H46B H 0.8212(10) 0.5439(9) 1.0523(8) 0.016(3) Uiso 1 1 d
H51 H 0.2985(13) 0.8261(11) 0.8103(10) 0.032(4) Uiso 1 1 d
H52 H 0.1405(13) 0.7789(12) 0.7681(10) 0.037(4) Uiso 1 1 d
H53 H -0.0554(12) 0.8013(11) 0.8479(9) 0.030(4) Uiso 1 1 d
H54 H -0.1000(12) 0.8687(11) 0.9783(9) 0.031(4) Uiso 1 1 d
H55 H 0.0592(12) 0.9151(11) 1.0214(10) 0.031(4) Uiso 1 1 d
H56 H 0.2542(12) 0.8969(10) 0.9406(9) 0.028(3) Uiso 1 1 d
H61 H 1.0729(11) 0.3554(10) 0.5596(9) 0.024(3) Uiso 1 1 d
H62 H 0.8876(11) 0.4301(10) 0.6253(9) 0.021(3) Uiso 1 1 d
H63 H 0.8120(11) 0.5741(10) 0.5681(8) 0.021(3) Uiso 1 1 d

loop_
_atom_site_aniso_label
_atom_site_aniso_U_11
_atom_site_aniso_U_22
_atom_site_aniso_U_33
_atom_site_aniso_U_23
_atom_site_aniso_U_13
_atom_site_aniso_U_12
Ir1 0.00601(1) 0.00814(1) 0.00691(1) 0.00028(1) -0.00123(1) -0.00062(1)
S1 0.00860(7) 0.01221(8) 0.01001(8) -0.00128(6) -0.00249(6) -0.00132(6)
F1 0.0416(4) 0.0293(4) 0.0753(6) 0.0266(4) -0.0402(4) -0.0110(3)
F2 0.0314(4) 0.0456(4) 0.0658(6) -0.0377(4) -0.0247(4) 0.0228(3)
F3 0.0186(3) 0.0310(3) 0.0457(4) -0.0034(3) -0.0215(3) -0.0017(2)
O1 0.0088(2) 0.0094(2) 0.0123(3) -0.00139(19) -0.00281(19) -0.00021(17)
O2 0.0116(2) 0.0093(2) 0.0090(2) -0.00052(18) -0.00229(19) 0.00146(18)
O3 0.0112(2) 0.0124(2) 0.0128(3) 0.0015(2) -0.0061(2) -0.00255(19)
O4 0.0161(3) 0.0246(3) 0.0163(3) 0.0061(3) -0.0050(2) -0.0094(2)
O5 0.0178(3) 0.0302(4) 0.0158(3) -0.0112(3) -0.0019(2) -0.0043(3)
N1 0.0073(2) 0.0081(2) 0.0089(3) 0.0000(2) -0.0018(2) -0.00011(19)
C1 0.0096(3) 0.0090(3) 0.0098(3) 0.0005(2) -0.0026(2) 0.0000(2)
C2 0.0128(3) 0.0090(3) 0.0127(3) 0.0004(3) -0.0039(3) -0.0009(2)
C3 0.0150(3) 0.0088(3) 0.0156(4) 0.0000(3) -0.0044(3) 0.0008(2)
C4 0.0113(3) 0.0105(3) 0.0130(3) 0.0002(3) -0.0026(3) 0.0020(2)
C5 0.0093(3) 0.0101(3) 0.0129(3) 0.0007(3) -0.0017(3) 0.0002(2)
C6 0.0099(3) 0.0081(3) 0.0103(3) 0.0005(2) -0.0019(2) 0.0001(2)
C7 0.0080(3) 0.0086(3) 0.0100(3) -0.0002(2) -0.0021(2) 0.0001(2)
C8 0.0084(3) 0.0099(3) 0.0113(3) 0.0005(2) -0.0011(2) 0.0007(2)
C9 0.0085(3) 0.0107(3) 0.0092(3) 0.0001(2) -0.0016(2) -0.0006(2)
C10 0.0094(3) 0.0092(3) 0.0111(3) 0.0013(2) -0.0017(2) -0.0001(2)
C11 0.0091(3) 0.0084(3) 0.0088(3) 0.0000(2) -0.0021(2) 0.0004(2)
C12 0.0080(3) 0.0088(3) 0.0106(3) 0.0002(2) -0.0022(2) 0.0003(2)
C13 0.0104(3) 0.0109(3) 0.0111(3) 0.0006(3) -0.0022(3) 0.0004(2)
C14 0.0114(3) 0.0106(3) 0.0133(3) 0.0013(3) -0.0041(3) 0.0006(2)
C15 0.0103(3) 0.0105(3) 0.0148(4) -0.0003(3) -0.0037(3) 0.0017(2)
C16 0.0080(3) 0.0095(3) 0.0123(3) -0.0018(2) -0.0023(2) 0.0004(2)
C17 0.0082(3) 0.0089(3) 0.0105(3) -0.0003(2) -0.0027(2) -0.0008(2)
C18 0.0154(3) 0.0098(3) 0.0165(4) 0.0006(3) -0.0058(3) -0.0029(3)
C19 0.0271(5) 0.0162(4) 0.0232(5) 0.0002(3) -0.0153(4) -0.0045(3)
C20 0.0187(4) 0.0184(4) 0.0205(5) 0.0010(3) -0.0035(3) -0.0081(3)
C21 0.0228(4) 0.0100(3) 0.0344(6) -0.0014(4) -0.0098(4) -0.0030(3)
C22 0.0125(3) 0.0132(3) 0.0149(4) -0.0002(3) -0.0027(3) 0.0042(3)
C23 0.0252(5) 0.0436(7) 0.0206(5) -0.0066(5) -0.0106(4) 0.0141(5)
C24 0.0134(4) 0.0189(4) 0.0270(5) 0.0018(4) -0.0007(3) 0.0021(3)
C25 0.0187(4) 0.0134(4) 0.0391(7) 0.0011(4) -0.0057(4) 0.0053(3)
C26 0.0088(3) 0.0121(3) 0.0113(3) 0.0018(3) -0.0004(2) -0.0009(2)
C27 0.0124(3) 0.0186(4) 0.0170(4) 0.0037(3) 0.0036(3) 0.0027(3)
C28 0.0139(4) 0.0211(4) 0.0199(4) -0.0005(3) -0.0041(3) -0.0061(3)
C29 0.0149(4) 0.0181(4) 0.0120(4) 0.0039(3) -0.0019(3) -0.0008(3)
C30 0.0157(4) 0.0161(4) 0.0145(4) 0.0023(3) -0.0049(3) 0.0042(3)
C31 0.0258(5) 0.0273(5) 0.0219(5) 0.0039(4) -0.0075(4) 0.0133(4)
C32 0.0245(5) 0.0266(5) 0.0250(5) 0.0135(4) -0.0042(4) -0.0005(4)
C33 0.0357(6) 0.0277(5) 0.0217(5) -0.0031(4) -0.0175(5) 0.0066(4)
C34 0.0094(3) 0.0119(3) 0.0131(3) -0.0030(3) -0.0018(3) 0.0013(2)
C35 0.0138(3) 0.0166(4) 0.0162(4) -0.0060(3) -0.0049(3) 0.0013(3)
C36 0.0131(3) 0.0133(3) 0.0207(4) -0.0049(3) -0.0032(3) 0.0039(3)
C37 0.0107(3) 0.0163(4) 0.0160(4) -0.0014(3) -0.0013(3) -0.0008(3)
C38 0.0181(4) 0.0193(4) 0.0354(6) -0.0034(4) -0.0171(4) 0.0012(3)
C39 0.0105(3) 0.0134(3) 0.0107(3) -0.0013(3) -0.0044(3) -0.0011(2)
C40 0.0102(3) 0.0136(3) 0.0097(3) 0.0002(3) -0.0041(3) -0.0009(2)
C41 0.0130(3) 0.0136(3) 0.0120(3) 0.0024(3) -0.0048(3) -0.0006(3)
C42 0.0137(3) 0.0163(4) 0.0119(4) 0.0045(3) -0.0034(3) -0.0023(3)
C43 0.0092(3) 0.0144(3) 0.0106(3) 0.0025(3) -0.0011(3) -0.0030(2)
C44 0.0081(3) 0.0159(3) 0.0094(3) 0.0006(3) -0.0001(2) -0.0010(2)
C45 0.0115(3) 0.0175(4) 0.0103(3) -0.0017(3) -0.0004(3) 0.0007(3)
C46 0.0142(3) 0.0196(4) 0.0114(3) -0.0042(3) -0.0037(3) -0.0003(3)
C51 0.0192(4) 0.0306(5) 0.0239(5) 0.0041(4) -0.0066(4) -0.0036(4)
C52 0.0279(5) 0.0295(5) 0.0207(5) -0.0011(4) -0.0100(4) -0.0035(4)
C53 0.0223(4) 0.0179(4) 0.0307(6) 0.0010(4) -0.0144(4) -0.0040(3)
C54 0.0180(4) 0.0216(4) 0.0307(6) -0.0022(4) -0.0098(4) 0.0017(3)
C55 0.0239(4) 0.0202(4) 0.0259(5) -0.0049(4) -0.0125(4) 0.0044(3)
C56 0.0200(4) 0.0199(4) 0.0292(5) 0.0031(4) -0.0137(4) -0.0024(3)
C61 0.0199(4) 0.0205(4) 0.0166(4) -0.0016(3) -0.0040(3) -0.0019(3)
C62 0.0184(4) 0.0227(4) 0.0123(4) -0.0023(3) -0.0010(3) -0.0062(3)
C63 0.0159(4) 0.0226(4) 0.0166(4) -0.0054(3) -0.0012(3) -0.0023(3)

loop_
_atom_type_symbol
_atom_type_description
_atom_type_scat_dispersion_real
_atom_type_scat_dispersion_imag
_atom_type_scat_source
C C 0.0033 0.0016 'International Tables Vol C Tables 4.2.6.8 and 6.1.1.4'
H H 0.0000 0.0000 'International Tables Vol C Tables 4.2.6.8 and 6.1.1.4'
N N 0.0061 0.0033 'International Tables Vol C Tables 4.2.6.8 and 6.1.1.4'
O O 0.0106 0.0060 'International Tables Vol C Tables 4.2.6.8 and 6.1.1.4'
S S 0.1246 0.1234 'International Tables Vol C Tables 4.2.6.8 and 6.1.1.4'
F F 0.0171 0.0103 'International Tables Vol C Tables 4.2.6.8 and 6.1.1.4'
Ir Ir -1.4442 7.9887 'International Tables Vol C Tables 4.2.6.8 and 6.1.1.4'

loop_
_geom_angle_atom_site_label_1
_geom_angle_atom_site_label_2
_geom_angle_atom_site_label_3
_geom_angle
_geom_angle_site_symmetry_1
_geom_angle_site_symmetry_3
_geom_angle_publ_flag
O1 Ir1 N1 84.59(2) . . yes
O1 Ir1 O2 163.22(2) . . yes
N1 Ir1 O2 88.90(2) . . yes
O1 Ir1 O3 80.91(2) . . yes
N1 Ir1 O3 87.90(2) . . yes
O2 Ir1 O3 83.42(2) . . yes
O1 Ir1 C39 121.97(3) . . yes
N1 Ir1 C39 95.20(3) . . yes
O2 Ir1 C39 73.96(3) . . yes
O3 Ir1 C39 157.08(3) . . yes
O1 Ir1 C40 84.60(3) . . yes
N1 Ir1 C40 90.09(3) . . yes
O2 Ir1 C40 110.91(3) . . yes
O3 Ir1 C40 165.50(3) . . yes
C39 Ir1 C40 37.42(3) . . yes
O1 Ir1 C44 110.92(3) . . yes
N1 Ir1 C44 164.19(3) . . yes
O2 Ir1 C44 75.34(3) . . yes
O3 Ir1 C44 91.51(3) . . yes
C39 Ir1 C44 79.40(3) . . yes
C40 Ir1 C44 94.28(3) . . yes
O1 Ir1 C43 77.60(3) . . yes
N1 Ir1 C43 159.93(3) . . yes
O2 Ir1 C43 110.72(3) . . yes
O3 Ir1 C43 98.24(3) . . yes
C39 Ir1 C43 86.58(3) . . yes
C40 Ir1 C43 79.18(3) . . yes
C44 Ir1 C43 35.50(3) . . yes
O5 S1 O4 117.88(5) . . ?
O5 S1 O3 113.56(4) . . ?
O4 S1 O3 114.24(4) . . ?
O5 S1 C38 104.14(5) . . ?
O4 S1 C38 104.07(5) . . ?
O3 S1 C38 100.07(4) . . ?
C1 O1 Ir1 123.10(5) . . ?
C17 O2 Ir1 118.01(5) . . ?
S1 O3 Ir1 133.82(4) . . ?
C11 N1 C7 118.74(6) . . ?
C11 N1 Ir1 119.81(5) . . ?
C7 N1 Ir1 121.39(5) . . ?
O1 C1 C6 122.00(7) . . ?
O1 C1 C2 119.54(7) . . ?
C6 C1 C2 118.46(7) . . ?
C3 C2 C1 117.69(7) . . ?
C3 C2 C18 120.45(7) . . ?
C1 C2 C18 121.84(7) . . ?
C2 C3 C4 123.78(7) . . ?
C2 C3 H3 119.1(7) . . ?
C4 C3 H3 117.1(7) . . ?
C5 C4 C3 116.66(7) . . ?
C5 C4 C22 120.85(7) . . ?
C3 C4 C22 122.48(7) . . ?
C4 C5 C6 121.96(7) . . ?
C4 C5 H5 120.0(6) . . ?
C6 C5 H5 118.0(6) . . ?
C5 C6 C1 119.39(7) . . ?
C5 C6 C7 118.66(7) . . ?
C1 C6 C7 121.68(7) . . ?
N1 C7 C8 120.26(7) . . ?
N1 C7 C6 122.44(7) . . ?
C8 C7 C6 117.04(7) . . ?
C9 C8 C7 122.10(7) . . ?
C9 C8 H8 119.9(7) . . ?
C7 C8 H8 117.9(7) . . ?
C8 C9 C10 115.80(7) . . ?
C8 C9 C26 123.44(7) . . ?
C10 C9 C26 120.75(7) . . ?
C11 C10 C9 121.94(7) . . ?
C11 C10 H10 115.4(7) . . ?
C9 C10 H10 122.7(7) . . ?
N1 C11 C10 120.44(7) . . ?
N1 C11 C12 122.67(7) . . ?
C10 C11 C12 116.88(6) . . ?
C13 C12 C17 120.52(7) . . ?
C13 C12 C11 116.03(7) . . ?
C17 C12 C11 123.32(7) . . ?
C14 C13 C12 121.72(8) . . ?
C14 C13 H13 119.2(7) . . ?
C12 C13 H13 119.1(7) . . ?
C13 C14 C15 116.60(7) . . ?
C13 C14 C30 119.42(8) . . ?
C15 C14 C30 123.97(7) . . ?
C14 C15 C16 124.20(7) . . ?
C14 C15 H15 118.1(8) . . ?
C16 C15 H15 117.7(8) . . ?
C15 C16 C17 117.54(7) . . ?
C15 C16 C34 120.21(7) . . ?
C17 C16 C34 122.21(7) . . ?
O2 C17 C12 121.26(7) . . ?
O2 C17 C16 120.31(7) . . ?
C12 C17 C16 118.30(7) . . ?
C20 C18 C21 107.82(8) . . ?
C20 C18 C19 109.42(8) . . ?
C21 C18 C19 107.42(8) . . ?
C20 C18 C2 111.23(8) . . ?
C21 C18 C2 111.89(7) . . ?
C19 C18 C2 108.97(7) . . ?
C18 C19 H19A 110.7(9) . . ?
C18 C19 H19B 111.4(8) . . ?
H19A C19 H19B 105.9(13) . . ?
C18 C19 H19C 112.8(9) . . ?
H19A C19 H19C 107.1(11) . . ?
H19B C19 H19C 108.6(12) . . ?
C18 C20 H20A 109.6(9) . . ?
C18 C20 H20B 109.7(8) . . ?
H20A C20 H20B 108.5(11) . . ?
C18 C20 H20C 111.0(8) . . ?
H20A C20 H20C 109.3(12) . . ?
H20B C20 H20C 108.7(12) . . ?
C18 C21 H21A 111.6(8) . . ?
C18 C21 H21B 110.5(8) . . ?
H21A C21 H21B 110.9(11) . . ?
C18 C21 H21C 110.1(8) . . ?
H21A C21 H21C 105.4(11) . . ?
H21B C21 H21C 108.0(12) . . ?
C25 C22 C23 109.17(9) . . ?
C25 C22 C24 107.78(8) . . ?
C23 C22 C24 108.22(9) . . ?
C25 C22 C4 111.97(8) . . ?
C23 C22 C4 108.51(8) . . ?
C24 C22 C4 111.11(7) . . ?
C22 C23 H23A 106.0(9) . . ?
C22 C23 H23B 111.0(9) . . ?
H23A C23 H23B 114.4(12) . . ?
C22 C23 H23C 111.4(10) . . ?
H23A C23 H23C 105.0(12) . . ?
H23B C23 H23C 109.1(12) . . ?
C22 C24 H24A 108.2(8) . . ?
C22 C24 H24B 111.3(8) . . ?
H24A C24 H24B 106.8(11) . . ?
C22 C24 H24C 110.7(8) . . ?
H24A C24 H24C 109.5(12) . . ?
H24B C24 H24C 110.2(12) . . ?
C22 C25 H25A 109.8(8) . . ?
C22 C25 H25B 112.1(9) . . ?
H25A C25 H25B 108.5(12) . . ?
C22 C25 H25C 112.6(9) . . ?
H25A C25 H25C 106.7(11) . . ?
H25B C25 H25C 106.9(12) . . ?
C9 C26 C27 112.06(7) . . ?
C9 C26 C28 108.28(7) . . ?
C27 C26 C28 109.44(7) . . ?
C9 C26 C29 109.55(6) . . ?
C27 C26 C29 108.25(8) . . ?
C28 C26 C29 109.24(7) . . ?
C26 C27 H27A 110.8(7) . . ?
C26 C27 H27B 109.3(7) . . ?
H27A C27 H27B 108.3(10) . . ?
C26 C27 H27C 113.4(8) . . ?
H27A C27 H27C 109.0(11) . . ?
H27B C27 H27C 105.8(11) . . ?
C26 C28 H28A 110.8(8) . . ?
C26 C28 H28B 109.6(9) . . ?
H28A C28 H28B 108.4(11) . . ?
C26 C28 H28C 111.0(8) . . ?
H28A C28 H28C 107.0(12) . . ?
H28B C28 H28C 110.0(11) . . ?
C26 C29 H29A 109.7(8) . . ?
C26 C29 H29B 108.7(7) . . ?
H29A C29 H29B 107.7(12) . . ?
C26 C29 H29C 109.2(8) . . ?
H29A C29 H29C 111.6(11) . . ?
H29B C29 H29C 109.9(10) . . ?
C33 C30 C31 108.21(9) . . ?
C33 C30 C14 109.35(8) . . ?
C31 C30 C14 112.01(8) . . ?
C33 C30 C32 109.43(9) . . ?
C31 C30 C32 108.23(8) . . ?
C14 C30 C32 109.57(8) . . ?
C30 C31 H31A 111.0(8) . . ?
C30 C31 H31B 110.1(9) . . ?
H31A C31 H31B 108.4(12) . . ?
C30 C31 H31C 112.0(8) . . ?
H31A C31 H31C 106.9(12) . . ?
H31B C31 H31C 108.4(12) . . ?
C30 C32 H32A 109.0(9) . . ?
C30 C32 H32B 110.8(9) . . ?
H32A C32 H32B 107.3(13) . . ?
C30 C32 H32C 113.1(8) . . ?
H32A C32 H32C 110.7(13) . . ?
H32B C32 H32C 105.7(13) . . ?
C30 C33 H33A 112.8(9) . . ?
C30 C33 H33B 111.7(10) . . ?
H33A C33 H33B 108.0(14) . . ?
C30 C33 H33C 111.0(10) . . ?
H33A C33 H33C 106.3(12) . . ?
H33B C33 H33C 106.6(12) . . ?
C37 C34 C16 110.76(7) . . ?
C37 C34 C36 106.46(7) . . ?
C16 C34 C36 112.28(7) . . ?
C37 C34 C35 110.49(7) . . ?
C16 C34 C35 109.85(6) . . ?
C36 C34 C35 106.90(7) . . ?
C34 C35 H35A 112.2(7) . . ?
C34 C35 H35B 110.0(8) . . ?
H35A C35 H35B 107.8(11) . . ?
C34 C35 H35C 109.3(8) . . ?
H35A C35 H35C 108.6(10) . . ?
H35B C35 H35C 108.8(12) . . ?
C34 C36 H36A 112.4(7) . . ?
C34 C36 H36B 108.0(8) . . ?
H36A C36 H36B 108.1(11) . . ?
C34 C36 H36C 111.6(7) . . ?
H36A C36 H36C 108.7(10) . . ?
H36B C36 H36C 108.0(10) . . ?
C34 C37 H37A 108.9(7) . . ?
C34 C37 H37B 110.6(7) . . ?
H37A C37 H37B 108.6(10) . . ?
C34 C37 H37C 111.5(7) . . ?
H37A C37 H37C 108.4(11) . . ?
H37B C37 H37C 108.8(10) . . ?
F1 C38 F2 108.81(9) . . ?
F1 C38 F3 107.61(9) . . ?
F2 C38 F3 107.12(9) . . ?
F1 C38 S1 111.82(7) . . ?
F2 C38 S1 111.28(7) . . ?
F3 C38 S1 110.02(7) . . ?
C40 C39 C46 124.57(7) . . ?
C40 C39 Ir1 71.83(5) . . ?
C46 C39 Ir1 114.56(5) . . ?
C40 C39 H39 116.3(7) . . ?
C46 C39 H39 114.8(7) . . ?
Ir1 C39 H39 104.0(7) . . ?
C39 C40 C41 125.29(8) . . ?
C39 C40 Ir1 70.75(4) . . ?
C41 C40 Ir1 111.26(5) . . ?
C39 C40 H40 115.0(6) . . ?
C41 C40 H40 115.9(6) . . ?
Ir1 C40 H40 106.6(6) . . ?
C40 C41 C42 113.15(7) . . ?
C40 C41 H41A 108.7(7) . . ?
C42 C41 H41A 108.9(7) . . ?
C40 C41 H41B 108.3(7) . . ?
C42 C41 H41B 110.1(7) . . ?
H41A C41 H41B 107.5(10) . . ?
C43 C42 C41 113.19(7) . . ?
C43 C42 H42A 108.2(7) . . ?
C41 C42 H42A 110.2(7) . . ?
C43 C42 H42B 108.9(7) . . ?
C41 C42 H42B 111.0(7) . . ?
H42A C42 H42B 104.9(10) . . ?
C44 C43 C42 122.66(8) . . ?
C44 C43 Ir1 72.00(5) . . ?
C42 C43 Ir1 112.00(5) . . ?
C44 C43 H43 117.8(7) . . ?
C42 C43 H43 117.2(7) . . ?
Ir1 C43 H43 100.8(7) . . ?
C43 C44 C45 123.60(8) . . ?
C43 C44 Ir1 72.50(5) . . ?
C45 C44 Ir1 110.55(5) . . ?
C43 C44 H44 116.2(7) . . ?
C45 C44 H44 117.7(8) . . ?
Ir1 C44 H44 101.9(7) . . ?
C44 C45 C46 113.55(7) . . ?
C44 C45 H45A 108.3(8) . . ?
C46 C45 H45A 111.1(7) . . ?
C44 C45 H45B 110.3(8) . . ?
C46 C45 H45B 108.5(7) . . ?
H45A C45 H45B 104.7(10) . . ?
C39 C46 C45 114.75(7) . . ?
C39 C46 H46A 108.0(8) . . ?
C45 C46 H46A 108.1(7) . . ?
C39 C46 H46B 107.6(7) . . ?
C45 C46 H46B 111.8(7) . . ?
H46A C46 H46B 106.2(11) . . ?
C56 C51 C52 119.85(10) . . ?
C56 C51 H51 122.4(9) . . ?
C52 C51 H51 117.7(9) . . ?
C53 C52 C51 120.03(11) . . ?
C53 C52 H52 120.2(9) . . ?
C51 C52 H52 119.7(9) . . ?
C54 C53 C52 119.94(10) . . ?
C54 C53 H53 121.8(9) . . ?
C52 C53 H53 118.2(9) . . ?
C53 C54 C55 120.04(10) . . ?
C53 C54 H54 121.3(9) . . ?
C55 C54 H54 118.7(9) . . ?
C56 C55 C54 119.97(11) . . ?
C56 C55 H55 119.4(8) . . ?
C54 C55 H55 120.6(8) . . ?
C51 C56 C55 120.16(10) . . ?
C51 C56 H56 121.1(9) . . ?
C55 C56 H56 118.7(9) . . ?
C63 C61 C62 120.09(9) 2_766 . ?
C63 C61 H61 120.6(8) 2_766 . ?
C62 C61 H61 119.3(8) . . ?
C63 C62 C61 120.02(9) . . ?
C63 C62 H62 120.1(8) . . ?
C61 C62 H62 119.9(8) . . ?
C62 C63 C61 119.89(9) . 2_766 ?
C62 C63 H63 120.3(8) . . ?
C61 C63 H63 119.8(8) 2_766 . ?

loop_
_geom_bond_atom_site_label_1
_geom_bond_atom_site_label_2
_geom_bond_distance
_geom_bond_site_symmetry_2
_geom_bond_publ_flag
Ir1 O1 2.0431(6) . yes
Ir1 N1 2.0738(6) . yes
Ir1 O2 2.0836(6) . yes
Ir1 O3 2.1247(6) . yes
Ir1 C39 2.1725(8) . yes
Ir1 C40 2.1865(8) . yes
Ir1 C44 2.2592(8) . yes
Ir1 C43 2.2656(8) . yes
S1 O5 1.4211(8) . ?
S1 O4 1.4302(7) . ?
S1 O3 1.4836(6) . ?
S1 C38 1.8223(9) . ?
F1 C38 1.3192(13) . ?
F2 C38 1.3296(14) . ?
F3 C38 1.3407(11) . ?
O1 C1 1.3387(9) . ?
O2 C17 1.3421(9) . ?
N1 C11 1.3656(10) . ?
N1 C7 1.3682(10) . ?
C1 C6 1.4136(11) . ?
C1 C2 1.4232(11) . ?
C2 C3 1.3946(11) . ?
C2 C18 1.5422(11) . ?
C3 C4 1.4046(12) . ?
C3 H3 0.931(12) . ?
C4 C5 1.3818(11) . ?
C4 C22 1.5360(11) . ?
C5 C6 1.4093(11) . ?
C5 H5 0.958(10) . ?
C6 C7 1.4779(10) . ?
C7 C8 1.3978(11) . ?
C8 C9 1.3845(11) . ?
C8 H8 0.948(11) . ?
C9 C10 1.3926(11) . ?
C9 C26 1.5289(11) . ?
C10 C11 1.3907(11) . ?
C10 H10 0.955(11) . ?
C11 C12 1.4782(10) . ?
C12 C13 1.4009(11) . ?
C12 C17 1.4020(11) . ?
C13 C14 1.3882(11) . ?
C13 H13 0.969(12) . ?
C14 C15 1.3937(13) . ?
C14 C30 1.5331(12) . ?
C15 C16 1.3964(12) . ?
C15 H15 0.956(12) . ?
C16 C17 1.4313(10) . ?
C16 C34 1.5355(12) . ?
C18 C20 1.5328(14) . ?
C18 C21 1.5335(13) . ?
C18 C19 1.5360(13) . ?
C19 H19A 0.967(14) . ?
C19 H19B 0.952(15) . ?
C19 H19C 0.927(14) . ?
C20 H20A 0.974(14) . ?
C20 H20B 0.950(14) . ?
C20 H20C 0.955(15) . ?
C21 H21A 0.988(14) . ?
C21 H21B 0.966(15) . ?
C21 H21C 0.988(13) . ?
C22 C25 1.5269(13) . ?
C22 C23 1.5332(15) . ?
C22 C24 1.5352(13) . ?
C23 H23A 0.946(14) . ?
C23 H23B 1.026(16) . ?
C23 H23C 0.998(15) . ?
C24 H24A 0.953(14) . ?
C24 H24B 0.962(14) . ?
C24 H24C 1.008(17) . ?
C25 H25A 1.000(13) . ?
C25 H25B 0.939(16) . ?
C25 H25C 0.969(14) . ?
C26 C27 1.5327(12) . ?
C26 C28 1.5363(13) . ?
C26 C29 1.5369(12) . ?
C27 H27A 0.997(12) . ?
C27 H27B 0.982(12) . ?
C27 H27C 0.938(14) . ?
C28 H28A 0.974(13) . ?
C28 H28B 0.985(13) . ?
C28 H28C 0.959(14) . ?
C29 H29A 0.933(15) . ?
C29 H29B 0.969(12) . ?
C29 H29C 0.999(13) . ?
C30 C33 1.5290(16) . ?
C30 C31 1.5330(13) . ?
C30 C32 1.5352(14) . ?
C31 H31A 0.947(14) . ?
C31 H31B 0.977(16) . ?
C31 H31C 0.974(16) . ?
C32 H32A 0.983(18) . ?
C32 H32B 0.955(17) . ?
C32 H32C 0.974(15) . ?
C33 H33A 0.957(15) . ?
C33 H33B 0.961(17) . ?
C33 H33C 0.972(15) . ?
C34 C37 1.5345(12) . ?
C34 C36 1.5358(11) . ?
C34 C35 1.5396(12) . ?
C35 H35A 0.988(12) . ?
C35 H35B 0.963(15) . ?
C35 H35C 0.974(13) . ?
C36 H36A 0.987(13) . ?
C36 H36B 0.980(15) . ?
C36 H36C 0.977(13) . ?
C37 H37A 0.976(13) . ?
C37 H37B 0.991(14) . ?
C37 H37C 0.951(12) . ?
C39 C40 1.3985(12) . ?
C39 C46 1.5158(12) . ?
C39 H39 0.958(11) . ?
C40 C41 1.5056(11) . ?
C40 H40 0.975(10) . ?
C41 C42 1.5362(12) . ?
C41 H41A 0.958(12) . ?
C41 H41B 0.945(12) . ?
C42 C43 1.5142(12) . ?
C42 H42A 0.975(12) . ?
C42 H42B 0.974(13) . ?
C43 C44 1.3795(12) . ?
C43 H43 0.931(12) . ?
C44 C45 1.5017(13) . ?
C44 H44 0.967(12) . ?
C45 C46 1.5411(12) . ?
C45 H45A 0.956(13) . ?
C45 H45B 0.908(11) . ?
C46 H46A 0.944(13) . ?
C46 H46B 0.978(12) . ?
C51 C56 1.3799(17) . ?
C51 C52 1.3908(15) . ?
C51 H51 0.974(15) . ?
C52 C53 1.3884(16) . ?
C52 H52 0.940(17) . ?
C53 C54 1.3785(17) . ?
C53 H53 0.931(14) . ?
C54 C55 1.3909(15) . ?
C54 H54 0.965(14) . ?
C55 C56 1.3842(15) . ?
C55 H55 0.931(16) . ?
C56 H56 0.940(14) . ?
C61 C63 1.3899(14) 2_766 ?
C61 C62 1.3906(14) . ?
C61 H61 0.960(13) . ?
C62 C63 1.3867(14) . ?
C62 H62 0.926(13) . ?
C63 C61 1.3899(14) 2_766 ?
C63 H63 0.963(13) . ?
